data_4074305
loop_
_publ_author_name
'Freund, Christelle'
'Barros, No\'emi'
'Gornitzka, Heinz'
'Martin-Vaca, Blanca'
'Maron, Laurent'
'Bourissou, Didier'

_publ_section_title
;
 Enforced \h1-Fluorenyl Coordination to Rhodium(I) with the
 [FluPPh2NPh]-Ligand
;
_journal_issue 20
_journal_name_full Organometallics
_journal_page_first 4927
_journal_paper_doi 10.1021/om0605377
_journal_volume 25
_journal_year 2006
_chemical_formula_sum 'C38 H31 N P Rh'
_chemical_formula_weight 635.52
_chemical_name_systematic
; 
 ? 
;
_space_group_IT_number 2
_symmetry_cell_setting triclinic
_symmetry_space_group_name_Hall '-P 1'
_symmetry_space_group_name_H-M 'P -1'
_atom_sites_solution_hydrogens geom
_atom_sites_solution_primary direct
_atom_sites_solution_secondary difmap
_audit_creation_method SHELXL-97
_cell_angle_alpha 106.9820(10)
_cell_angle_beta 94.884(2)
_cell_angle_gamma 96.293(2)
_cell_formula_units_Z 2
_cell_length_a 9.6858(8)
_cell_length_b 11.6141(10)
_cell_length_c 13.6750(11)
_cell_measurement_reflns_used 4237
_cell_measurement_temperature 173(2)
_cell_measurement_theta_max 26.418
_cell_measurement_theta_min 2.487
_cell_volume 1451.2(2)
_computing_cell_refinement 'Bruker SMART'
_computing_data_collection 'Bruker SMART'
_computing_data_reduction 'Bruker SHELXTL'
_computing_molecular_graphics 'Bruker SHELXTL'
_computing_publication_material 'Bruker SHELXTL'
_computing_structure_refinement 'SHELXL-97 (Sheldrick, 1997)'
_computing_structure_solution 'SHELXS-97 (Sheldrick, 1990)'
_diffrn_ambient_temperature 173(2)
_diffrn_measured_fraction_theta_full 0.983
_diffrn_measured_fraction_theta_max 0.983
_diffrn_measurement_device_type 'Bruker CCD detector'
_diffrn_measurement_method 'phi and omega scans'
_diffrn_radiation_monochromator graphite
_diffrn_radiation_source 'fine-focus sealed tube'
_diffrn_radiation_type MoK\a
_diffrn_radiation_wavelength 0.71073
_diffrn_reflns_av_R_equivalents 0.0208
_diffrn_reflns_av_sigmaI/netI 0.0474
_diffrn_reflns_limit_h_max 12
_diffrn_reflns_limit_h_min -9
_diffrn_reflns_limit_k_max 13
_diffrn_reflns_limit_k_min -14
_diffrn_reflns_limit_l_max 16
_diffrn_reflns_limit_l_min -17
_diffrn_reflns_number 8573
_diffrn_reflns_theta_full 26.46
_diffrn_reflns_theta_max 26.46
_diffrn_reflns_theta_min 2.03
_exptl_absorpt_coefficient_mu 0.672
_exptl_absorpt_correction_T_max 1.000000
_exptl_absorpt_correction_T_min 0.821647
_exptl_absorpt_correction_type semi-empirical
_exptl_absorpt_process_details 'SADABS (Bruker-AXS)'
_exptl_crystal_colour yellow
_exptl_crystal_density_diffrn 1.454
_exptl_crystal_density_method 'not measured'
_exptl_crystal_description plate
_exptl_crystal_F_000 652
_exptl_crystal_size_max 0.1
_exptl_crystal_size_mid 0.3
_exptl_crystal_size_min 0.6
_refine_diff_density_max 0.603
_refine_diff_density_min -0.335
_refine_diff_density_rms 0.080
_refine_ls_extinction_method none
_refine_ls_goodness_of_fit_ref 1.020
_refine_ls_hydrogen_treatment mixed
_refine_ls_matrix_type full
_refine_ls_number_parameters 370
_refine_ls_number_reflns 5880
_refine_ls_number_restraints 0
_refine_ls_restrained_S_all 1.020
_refine_ls_R_factor_all 0.0505
_refine_ls_R_factor_gt 0.0353
_refine_ls_shift/su_max 0.001
_refine_ls_shift/su_mean 0.000
_refine_ls_structure_factor_coef Fsqd
_refine_ls_weighting_details 'calc w=1/[\s^2^(Fo^2^)+(0.0441P)^2^+0.1350P] where P=(Fo^2^+2Fc^2^)/3'
_refine_ls_weighting_scheme calc
_refine_ls_wR_factor_gt 0.0777
_refine_ls_wR_factor_ref 0.0835
_reflns_number_gt 4807
_reflns_number_total 5880
_reflns_threshold_expression >2sigma(I)
_cod_data_source_file om0605377si20060620_105323.cif
_cod_data_source_block bv01m
_cod_depositor_comments
;
The following automatic conversions were performed:

'_symmetry_cell_setting' value 'Triclinic' changed to 'triclinic'
according to /home/saulius/struct/CIF-dictionaries/cif_core.dic
dictionary named 'cif_core.dic' version 2.4.1 from 2010-06-29.

Automatic conversion script
Id: cif_fix_values 1715 2011-07-08 13:25:40Z adriana 
;
_cod_original_sg_symbol_H-M P-1
_cod_database_code 4074305

loop_
_symmetry_equiv_pos_as_xyz
'x, y, z'
'-x, -y, -z'

loop_
_atom_site_label
_atom_site_type_symbol
_atom_site_fract_x
_atom_site_fract_y
_atom_site_fract_z
_atom_site_U_iso_or_equiv
_atom_site_adp_type
_atom_site_occupancy
_atom_site_symmetry_multiplicity
_atom_site_calc_flag
_atom_site_refinement_flags
Rh1 Rh 0.74374(2) 0.56378(2) 0.657240(16) 0.02255(8) Uani 1 1 d .
P1 P 0.76787(8) 0.81099(6) 0.72793(5) 0.02129(16) Uani 1 1 d .
N1 N 0.7227(2) 0.7213(2) 0.61151(16) 0.0226(5) Uani 1 1 d .
C9 C 0.7314(3) 0.7087(2) 0.7991(2) 0.0227(6) Uani 1 1 d .
C13 C 0.5845(3) 0.6786(2) 0.8153(2) 0.0230(6) Uani 1 1 d .
C8 C 0.4586(3) 0.6747(2) 0.7560(2) 0.0274(6) Uani 1 1 d .
H3 H 0.4584 0.6955 0.6938 0.033 Uiso 1 1 calc R
C7 C 0.3338(3) 0.6403(3) 0.7890(3) 0.0346(7) Uani 1 1 d .
H4 H 0.2480 0.6375 0.7486 0.041 Uiso 1 1 calc R
C6 C 0.3316(3) 0.6099(3) 0.8797(3) 0.0342(7) Uani 1 1 d .
H5 H 0.2447 0.5860 0.9006 0.041 Uiso 1 1 calc R
C5 C 0.4557(3) 0.6143(3) 0.9398(2) 0.0310(7) Uani 1 1 d .
H6 H 0.4542 0.5932 1.0018 0.037 Uiso 1 1 calc R
C12 C 0.5829(3) 0.6498(2) 0.9090(2) 0.0233(6) Uani 1 1 d .
C11 C 0.7265(3) 0.6662(2) 0.9567(2) 0.0257(6) Uani 1 1 d .
C4 C 0.7796(3) 0.6495(3) 1.0490(2) 0.0295(7) Uani 1 1 d .
H9A H 0.7180 0.6242 1.0915 0.035 Uiso 1 1 calc R
C3 C 0.9223(4) 0.6702(3) 1.0778(2) 0.0356(8) Uani 1 1 d .
H10 H 0.9592 0.6592 1.1406 0.043 Uiso 1 1 calc R
C2 C 1.0123(3) 0.7070(3) 1.0152(2) 0.0335(7) Uani 1 1 d .
H11 H 1.1104 0.7211 1.0360 0.040 Uiso 1 1 calc R
C1 C 0.9617(3) 0.7237(3) 0.9227(2) 0.0278(6) Uani 1 1 d .
H12 H 1.0243 0.7480 0.8803 0.033 Uiso 1 1 calc R
C10 C 0.8170(3) 0.7040(2) 0.8932(2) 0.0243(6) Uani 1 1 d .
C14 C 0.6728(3) 0.9401(2) 0.7651(2) 0.0251(6) Uani 1 1 d .
C15 C 0.6669(3) 0.9955(3) 0.8695(2) 0.0358(7) Uani 1 1 d .
H15 H 0.7071 0.9622 0.9191 0.043 Uiso 1 1 calc R
C16 C 0.6028(4) 1.0990(3) 0.9014(3) 0.0467(9) Uani 1 1 d .
H16 H 0.6001 1.1372 0.9727 0.056 Uiso 1 1 calc R
C17 C 0.5430(4) 1.1462(3) 0.8290(3) 0.0507(10) Uani 1 1 d .
H17 H 0.5017 1.2186 0.8506 0.061 Uiso 1 1 calc R
C18 C 0.5430(4) 1.0890(3) 0.7260(3) 0.0504(10) Uani 1 1 d .
H18 H 0.4984 1.1202 0.6766 0.060 Uiso 1 1 calc R
C19 C 0.6076(4) 0.9857(3) 0.6932(3) 0.0386(8) Uani 1 1 d .
H19 H 0.6071 0.9465 0.6217 0.046 Uiso 1 1 calc R
C20 C 0.9507(3) 0.8724(3) 0.7532(2) 0.0250(6) Uani 1 1 d .
C21 C 1.0040(3) 0.9761(3) 0.8354(2) 0.0350(7) Uani 1 1 d .
H21 H 0.9420 1.0217 0.8759 0.042 Uiso 1 1 calc R
C22 C 1.1474(4) 1.0125(3) 0.8580(3) 0.0448(9) Uani 1 1 d .
H22 H 1.1839 1.0821 0.9145 0.054 Uiso 1 1 calc R
C23 C 1.2376(4) 0.9459(3) 0.7970(3) 0.0468(9) Uani 1 1 d .
H23 H 1.3360 0.9690 0.8133 0.056 Uiso 1 1 calc R
C24 C 1.1848(4) 0.8475(3) 0.7139(3) 0.0405(8) Uani 1 1 d .
H24 H 1.2466 0.8050 0.6709 0.049 Uiso 1 1 calc R
C25 C 1.0427(3) 0.8096(3) 0.6920(2) 0.0295(7) Uani 1 1 d .
H25 H 1.0073 0.7403 0.6349 0.035 Uiso 1 1 calc R
C26 C 0.7425(3) 0.7483(2) 0.5189(2) 0.0217(6) Uani 1 1 d .
C27 C 0.8127(3) 0.8586(3) 0.5151(2) 0.0281(6) Uani 1 1 d .
H27 H 0.8496 0.9202 0.5774 0.034 Uiso 1 1 calc R
C28 C 0.8291(3) 0.8793(3) 0.4211(2) 0.0321(7) Uani 1 1 d .
H28 H 0.8768 0.9548 0.4201 0.038 Uiso 1 1 calc R
C29 C 0.7767(4) 0.7910(3) 0.3293(2) 0.0355(8) Uani 1 1 d .
H29 H 0.7886 0.8049 0.2652 0.043 Uiso 1 1 calc R
C30 C 0.7065(4) 0.6821(3) 0.3325(2) 0.0349(8) Uani 1 1 d .
H30 H 0.6688 0.6213 0.2699 0.042 Uiso 1 1 calc R
C31 C 0.6900(3) 0.6599(3) 0.4258(2) 0.0285(7) Uani 1 1 d .
H31 H 0.6425 0.5840 0.4260 0.034 Uiso 1 1 calc R
C32 C 0.8265(3) 0.4369(3) 0.5356(2) 0.0321(7) Uani 1 1 d .
H32 H 0.8674 0.4899 0.5013 0.039 Uiso 1 1 calc R
C33 C 0.6858(4) 0.3977(3) 0.5315(2) 0.0336(7) Uani 1 1 d .
H33 H 0.6105 0.4190 0.4942 0.040 Uiso 1 1 calc R
C34 C 0.8589(4) 0.4466(3) 0.7107(2) 0.0332(7) Uani 1 1 d .
H34 H 0.9166 0.5051 0.7669 0.040 Uiso 1 1 calc R
C35 C 0.7172(4) 0.4072(3) 0.7058(2) 0.0324(7) Uani 1 1 d .
H35 H 0.6583 0.4330 0.7578 0.039 Uiso 1 1 calc R
C36 C 0.9042(4) 0.3770(3) 0.6070(3) 0.0384(8) Uani 1 1 d .
H36 H 1.0067 0.3749 0.6036 0.046 Uiso 1 1 calc R
C37 C 0.6751(4) 0.3133(3) 0.5990(2) 0.0361(8) Uani 1 1 d .
H37 H 0.5854 0.2573 0.5888 0.043 Uiso 1 1 calc R
C38 C 0.8093(4) 0.2548(3) 0.5824(3) 0.0418(9) Uani 1 1 d .
H38A H 0.8089 0.2024 0.5108 0.050 Uiso 1 1 calc R
H38B H 0.8308 0.2097 0.6318 0.050 Uiso 1 1 calc R

loop_
_atom_site_aniso_label
_atom_site_aniso_U_11
_atom_site_aniso_U_22
_atom_site_aniso_U_33
_atom_site_aniso_U_23
_atom_site_aniso_U_13
_atom_site_aniso_U_12
Rh1 0.02743(14) 0.02180(12) 0.01943(12) 0.00718(8) 0.00344(9) 0.00480(9)
P1 0.0242(4) 0.0215(4) 0.0186(3) 0.0063(3) 0.0034(3) 0.0041(3)
N1 0.0312(14) 0.0203(12) 0.0172(11) 0.0066(9) 0.0038(10) 0.0042(10)
C9 0.0247(15) 0.0252(14) 0.0193(14) 0.0078(11) 0.0035(11) 0.0041(12)
C13 0.0282(16) 0.0167(13) 0.0229(14) 0.0030(11) 0.0038(12) 0.0060(12)
C8 0.0295(17) 0.0234(15) 0.0294(16) 0.0085(12) 0.0013(13) 0.0046(12)
C7 0.0308(18) 0.0255(16) 0.047(2) 0.0110(14) 0.0031(15) 0.0045(13)
C6 0.0278(17) 0.0231(16) 0.050(2) 0.0078(14) 0.0109(15) 0.0014(13)
C5 0.0407(19) 0.0244(15) 0.0275(16) 0.0051(12) 0.0110(14) 0.0045(13)
C12 0.0304(16) 0.0173(13) 0.0205(14) 0.0028(11) 0.0041(12) 0.0042(12)
C11 0.0339(17) 0.0194(14) 0.0209(14) 0.0020(11) 0.0034(12) 0.0026(12)
C4 0.0390(19) 0.0289(16) 0.0206(15) 0.0089(12) 0.0027(13) 0.0015(14)
C3 0.052(2) 0.0307(17) 0.0231(15) 0.0090(13) -0.0031(14) 0.0043(15)
C2 0.0333(18) 0.0353(17) 0.0308(17) 0.0102(14) -0.0031(14) 0.0058(14)
C1 0.0302(17) 0.0272(15) 0.0267(15) 0.0097(12) 0.0022(13) 0.0041(13)
C10 0.0313(17) 0.0209(14) 0.0195(14) 0.0047(11) 0.0021(12) 0.0036(12)
C14 0.0232(15) 0.0228(14) 0.0293(15) 0.0069(12) 0.0054(12) 0.0047(12)
C15 0.0324(18) 0.0342(18) 0.0337(17) -0.0002(14) 0.0009(14) 0.0065(14)
C16 0.036(2) 0.0335(19) 0.057(2) -0.0085(17) 0.0064(17) 0.0055(16)
C17 0.043(2) 0.0228(17) 0.085(3) 0.0094(18) 0.024(2) 0.0086(16)
C18 0.048(2) 0.053(2) 0.078(3) 0.048(2) 0.030(2) 0.0277(18)
C19 0.0386(19) 0.045(2) 0.0445(19) 0.0249(16) 0.0177(15) 0.0173(16)
C20 0.0277(16) 0.0254(15) 0.0243(14) 0.0117(12) 0.0019(12) 0.0032(12)
C21 0.0345(19) 0.0317(17) 0.0382(18) 0.0114(14) -0.0001(14) 0.0024(14)
C22 0.043(2) 0.0344(19) 0.052(2) 0.0170(16) -0.0156(18) -0.0114(16)
C23 0.0277(19) 0.051(2) 0.069(3) 0.035(2) -0.0055(17) -0.0023(17)
C24 0.0334(19) 0.056(2) 0.044(2) 0.0305(18) 0.0096(16) 0.0115(17)
C25 0.0295(17) 0.0357(17) 0.0268(15) 0.0136(13) 0.0043(13) 0.0072(13)
C26 0.0224(15) 0.0260(14) 0.0196(13) 0.0097(11) 0.0018(11) 0.0082(12)
C27 0.0300(17) 0.0305(16) 0.0238(15) 0.0083(12) 0.0022(12) 0.0051(13)
C28 0.0369(18) 0.0335(17) 0.0312(16) 0.0166(14) 0.0075(14) 0.0064(14)
C29 0.047(2) 0.0452(19) 0.0243(15) 0.0197(14) 0.0115(14) 0.0178(16)
C30 0.050(2) 0.0351(18) 0.0196(15) 0.0064(13) 0.0007(14) 0.0123(15)
C31 0.0385(18) 0.0255(15) 0.0226(15) 0.0085(12) 0.0021(13) 0.0069(13)
C32 0.045(2) 0.0281(16) 0.0281(16) 0.0110(13) 0.0164(14) 0.0117(14)
C33 0.045(2) 0.0302(16) 0.0234(15) 0.0051(13) 0.0015(14) 0.0082(15)
C34 0.045(2) 0.0269(16) 0.0305(16) 0.0117(13) -0.0001(14) 0.0126(14)
C35 0.047(2) 0.0258(16) 0.0305(16) 0.0127(13) 0.0133(14) 0.0110(14)
C36 0.040(2) 0.0368(18) 0.046(2) 0.0167(15) 0.0130(16) 0.0196(15)
C37 0.049(2) 0.0214(15) 0.0360(18) 0.0081(13) 0.0037(15) 0.0014(14)
C38 0.065(3) 0.0271(17) 0.0397(19) 0.0124(14) 0.0179(17) 0.0194(17)

loop_
_atom_type_symbol
_atom_type_description
_atom_type_scat_dispersion_real
_atom_type_scat_dispersion_imag
_atom_type_scat_source
C C 0.0033 0.0016 'International Tables Vol C Tables 4.2.6.8 and 6.1.1.4'
H H 0.0000 0.0000 'International Tables Vol C Tables 4.2.6.8 and 6.1.1.4'
N N 0.0061 0.0033 'International Tables Vol C Tables 4.2.6.8 and 6.1.1.4'
P P 0.1023 0.0942 'International Tables Vol C Tables 4.2.6.8 and 6.1.1.4'
Rh Rh -1.1178 0.9187 'International Tables Vol C Tables 4.2.6.8 and 6.1.1.4'

loop_
_geom_angle_atom_site_label_1
_geom_angle_atom_site_label_2
_geom_angle_atom_site_label_3
_geom_angle
C34 Rh1 C35 38.54(12)
C34 Rh1 N1 153.69(12)
C35 Rh1 N1 167.34(11)
C34 Rh1 C32 67.28(12)
C35 Rh1 C32 79.73(12)
N1 Rh1 C32 107.56(10)
C34 Rh1 C33 79.56(12)
C35 Rh1 C33 66.69(12)
N1 Rh1 C33 112.64(10)
C32 Rh1 C33 37.33(12)
C34 Rh1 C9 102.50(11)
C35 Rh1 C9 102.08(11)
N1 Rh1 C9 74.40(9)
C32 Rh1 C9 161.50(12)
C33 Rh1 C9 159.59(12)
C34 Rh1 P1 128.88(9)
C35 Rh1 P1 142.33(8)
N1 Rh1 P1 36.44(6)
C32 Rh1 P1 134.17(8)
C33 Rh1 P1 149.00(8)
C9 Rh1 P1 40.36(7)
N1 P1 C9 100.51(12)
N1 P1 C20 113.05(13)
C9 P1 C20 110.19(13)
N1 P1 C14 115.29(13)
C9 P1 C14 111.61(13)
C20 P1 C14 106.21(13)
N1 P1 Rh1 51.12(8)
C9 P1 Rh1 53.25(9)
C20 P1 Rh1 108.75(9)
C14 P1 Rh1 144.97(10)
C26 N1 P1 127.13(19)
C26 N1 Rh1 132.21(18)
P1 N1 Rh1 92.45(10)
C13 C9 C10 105.2(2)
C13 C9 P1 118.2(2)
C10 C9 P1 126.4(2)
C13 C9 Rh1 100.62(17)
C10 C9 Rh1 115.99(18)
P1 C9 Rh1 86.39(11)
C8 C13 C12 119.7(3)
C8 C13 C9 131.4(3)
C12 C13 C9 108.9(2)
C7 C8 C13 119.2(3)
C8 C7 C6 121.4(3)
C5 C6 C7 120.1(3)
C6 C5 C12 119.8(3)
C5 C12 C13 119.8(3)
C5 C12 C11 132.0(3)
C13 C12 C11 108.2(2)
C4 C11 C10 120.7(3)
C4 C11 C12 130.2(3)
C10 C11 C12 109.1(2)
C3 C4 C11 119.5(3)
C4 C3 C2 120.1(3)
C1 C2 C3 121.4(3)
C2 C1 C10 118.9(3)
C1 C10 C11 119.5(3)
C1 C10 C9 132.0(3)
C11 C10 C9 108.4(2)
C19 C14 C15 119.3(3)
C19 C14 P1 122.1(2)
C15 C14 P1 118.6(2)
C16 C15 C14 120.4(3)
C17 C16 C15 119.6(3)
C18 C17 C16 120.2(3)
C17 C18 C19 120.6(3)
C14 C19 C18 119.8(3)
C25 C20 C21 119.2(3)
C25 C20 P1 118.3(2)
C21 C20 P1 122.4(2)
C22 C21 C20 120.0(3)
C21 C22 C23 119.5(3)
C24 C23 C22 120.2(3)
C23 C24 C25 120.5(3)
C24 C25 C20 120.3(3)
C31 C26 C27 117.9(2)
C31 C26 N1 118.3(2)
C27 C26 N1 123.7(2)
C28 C27 C26 120.9(3)
C29 C28 C27 120.7(3)
C28 C29 C30 118.7(3)
C29 C30 C31 121.2(3)
C30 C31 C26 120.6(3)
C33 C32 C36 106.2(3)
C33 C32 Rh1 71.45(17)
C36 C32 Rh1 95.31(18)
C32 C33 C37 106.4(3)
C32 C33 Rh1 71.21(17)
C37 C33 Rh1 95.84(18)
C35 C34 C36 106.4(3)
C35 C34 Rh1 71.12(17)
C36 C34 Rh1 97.72(18)
C34 C35 C37 105.9(3)
C34 C35 Rh1 70.34(17)
C37 C35 Rh1 97.72(18)
C38 C36 C34 100.8(3)
C38 C36 C32 100.9(3)
C34 C36 C32 99.6(2)
C33 C37 C38 101.5(3)
C33 C37 C35 99.7(2)
C38 C37 C35 101.2(3)
C37 C38 C36 94.0(2)

loop_
_geom_bond_atom_site_label_1
_geom_bond_atom_site_label_2
_geom_bond_distance
Rh1 C34 2.099(3)
Rh1 C35 2.109(3)
Rh1 N1 2.123(2)
Rh1 C32 2.154(3)
Rh1 C33 2.157(3)
Rh1 C9 2.188(3)
Rh1 P1 2.7250(8)
P1 N1 1.620(2)
P1 C9 1.768(3)
P1 C20 1.800(3)
P1 C14 1.815(3)
N1 C26 1.414(3)
C9 C13 1.478(4)
C9 C10 1.489(4)
C13 C8 1.395(4)
C13 C12 1.417(4)
C8 C7 1.383(4)
C7 C6 1.386(4)
C6 C5 1.385(4)
C5 C12 1.394(4)
C12 C11 1.453(4)
C11 C4 1.396(4)
C11 C10 1.408(4)
C4 C3 1.379(5)
C3 C2 1.392(5)
C2 C1 1.392(4)
C1 C10 1.400(4)
C14 C19 1.385(4)
C14 C15 1.393(4)
C15 C16 1.387(4)
C16 C17 1.380(5)
C17 C18 1.371(5)
C18 C19 1.389(5)
C20 C25 1.392(4)
C20 C21 1.399(4)
C21 C22 1.387(5)
C22 C23 1.398(5)
C23 C24 1.368(5)
C24 C25 1.378(4)
C26 C31 1.394(4)
C26 C27 1.400(4)
C27 C28 1.393(4)
C28 C29 1.382(4)
C29 C30 1.383(5)
C30 C31 1.391(4)
C32 C33 1.380(5)
C32 C36 1.546(4)
C33 C37 1.533(4)
C34 C35 1.388(5)
C34 C36 1.540(4)
C35 C37 1.535(4)
C36 C38 1.535(5)
C37 C38 1.534(5)
